data_7035580
loop_
_publ_author_name
'Kiefer, Claude'
'Bestgen, Sebastian'
'Gamer, Michael T.'
'Lebedkin, Sergei'
'Kappes, Manfred M.'
'Roesky, Peter W.'

_publ_section_title
;
 Alkynyl-functionalized gold NHC complexes and their coinage metal
 clusters.
;
_journal_issue 30
_journal_name_full 'Dalton transactions (Cambridge, England : 2003)'
_journal_page_first 13662
_journal_page_last 13670
_journal_paper_doi 10.1039/c5dt02228b
_journal_volume 44
_journal_year 2015
_chemical_formula_moiety 'C32 H46 B2 N O P2 S Si Sm'
_chemical_formula_sum 'C32 H46 B2 N O P2 S Si Sm'
_chemical_formula_weight 754.76
_space_group_crystal_system triclinic
_space_group_IT_number 2
_space_group_name_Hall '-P 1'
_space_group_name_H-M_alt 'P -1'
_symmetry_space_group_name_Hall '-P 1'
_symmetry_space_group_name_H-M 'P -1'
_atom_sites_solution_hydrogens mixed
_audit_creation_date 2014-12-11
_audit_creation_method
;
Olex2 1.2
(compiled 2014.11.28 svn.r3106 for OlexSys, GUI svn.r4959)
;
_audit_update_record
;
2014-12-23 deposited with the CCDC.
2015-06-26 downloaded from the CCDC.
;
_cell_angle_alpha 107.559(3)
_cell_angle_beta 106.975(3)
_cell_angle_gamma 96.833(3)
_cell_formula_units_Z 2
_cell_length_a 12.8630(5)
_cell_length_b 14.1648(5)
_cell_length_c 15.3321(6)
_cell_measurement_reflns_used 27675
_cell_measurement_temperature 150
_cell_measurement_theta_max 29.54
_cell_measurement_theta_min 1.70
_cell_volume 2480.80(18)
_computing_cell_refinement 'STOE X-AREA, PLATON (A.L.Spek, 2005)'
_computing_data_collection 'STOE X-AREA'
_computing_data_reduction 'STOE X-RED & LANA, PLATON (A.L.Spek, 2005)'
_computing_molecular_graphics 'Diamond 2/3, Olex2 (Dolomanov et al., 2009)'
_computing_publication_material 'MS Word, Olex2 (Dolomanov et al., 2009)'
_computing_structure_refinement 'SHELXL (Sheldrick, 2008)'
_computing_structure_solution 'SHELXS (Sheldrick, 2008)'
_diffrn_ambient_temperature 150
_diffrn_detector 'image plate (34cm diameter)'
_diffrn_detector_area_resol_mean 6.67
_diffrn_detector_type STOE
_diffrn_measured_fraction_theta_full 0.996
_diffrn_measured_fraction_theta_max 0.996
_diffrn_measurement_device '2-circle goniometer'
_diffrn_measurement_device_type 'STOE IPDS2'
_diffrn_measurement_method 'rotation method'
_diffrn_radiation_collimation '0.5mm monocapillary'
_diffrn_radiation_monochromator 'plane graphite'
_diffrn_radiation_type MoK\a
_diffrn_radiation_wavelength 0.71073
_diffrn_reflns_av_R_equivalents 0.0648
_diffrn_reflns_av_unetI/netI 0.0537
_diffrn_reflns_laue_measured_fraction_full 0.996
_diffrn_reflns_laue_measured_fraction_max 0.996
_diffrn_reflns_limit_h_max 15
_diffrn_reflns_limit_h_min -13
_diffrn_reflns_limit_k_max 16
_diffrn_reflns_limit_k_min -17
_diffrn_reflns_limit_l_max 18
_diffrn_reflns_limit_l_min -18
_diffrn_reflns_number 20469
_diffrn_reflns_point_group_measured_fraction_full 0.996
_diffrn_reflns_point_group_measured_fraction_max 0.996
_diffrn_reflns_theta_full 25.242
_diffrn_reflns_theta_max 25.500
_diffrn_reflns_theta_min 1.700
_diffrn_source 'sealed tube, 12x0.4mm long-fine focus'
_exptl_absorpt_coefficient_mu 1.332
_exptl_absorpt_correction_T_max 0.8921
_exptl_absorpt_correction_T_min 0.7433
_exptl_absorpt_correction_type integration
_exptl_absorpt_process_details 'STOE X-RED & X-SHAPE'
_exptl_crystal_colour colourless
_exptl_crystal_colour_primary colourless
_exptl_crystal_density_diffrn 1.010
_exptl_crystal_description irregular
_exptl_crystal_F_000 770
_exptl_crystal_size_max 0.29
_exptl_crystal_size_mid 0.178
_exptl_crystal_size_min 0.085
_refine_diff_density_max 0.656
_refine_diff_density_min -2.153
_refine_diff_density_rms 0.094
_refine_ls_extinction_method none
_refine_ls_goodness_of_fit_ref 0.990
_refine_ls_hydrogen_treatment mixed
_refine_ls_matrix_type full
_refine_ls_number_parameters 415
_refine_ls_number_reflns 9205
_refine_ls_number_restraints 1
_refine_ls_restrained_S_all 0.990
_refine_ls_R_factor_all 0.0514
_refine_ls_R_factor_gt 0.0431
_refine_ls_shift/su_max 0.002
_refine_ls_shift/su_mean 0.000
_refine_ls_structure_factor_coef Fsqd
_refine_ls_weighting_details 'w=1/[\s^2^(Fo^2^)+(0.0773P)^2^] where P=(Fo^2^+2Fc^2^)/3'
_refine_ls_weighting_scheme calc
_refine_ls_wR_factor_gt 0.1096
_refine_ls_wR_factor_ref 0.1135
_reflns_Friedel_coverage 0.000
_reflns_number_gt 7858
_reflns_number_total 9205
_reflns_threshold_expression 'I > 2\s(I)'
_cod_data_source_file c5dt02228b2.cif
_cod_data_source_block 4
_cod_depositor_comments 'Adding full bibliography for 7035578--7035585.cif.'
_cod_original_cell_volume 2480.80(17)
_cod_database_code 7035580
_audit_block_doi 10.5517/cc13y1sw
_shelxl_version_number 2014/6
_shelx_space_group_comment
;
The symmetry employed for this shelxl refinement is uniquely defined
by the following loop, which should always be used as a source of
symmetry information in preference to the above space-group names.
They are only intended as comments.
;
_olex2_refinement_description
;
1. Fixed Uiso
 At 1.2 times of:
  All C(H) groups, All C(H,H) groups, All C(H,H,H,H) groups
 At 1.5 times of:
  All C(H,H,H) groups
2. Restrained distances
 B1-H1B
 1.05 with sigma of 0.02
3. Others
 Sof(H29C)=Sof(H29D)=Sof(C30A)=Sof(H30A)=Sof(H30B)=Sof(H31C)=Sof(H31D)=1-FVAR(1)
 Sof(H29A)=Sof(H29B)=Sof(C30B)=Sof(H30C)=Sof(H30D)=Sof(H31A)=Sof(H31B)=FVAR(1)
4.a Ternary CH refined with riding coordinates:
 C1(H1)
4.b Secondary CH2 refined with riding coordinates:
 C29(H29C,H29D), C29(H29A,H29B), C30A(H30A,H30B), C30B(H30C,H30D), C31(H31C,
 H31D), C31(H31A,H31B), C32(H32A,H32B)
4.c Aromatic/amide H refined with riding coordinates:
 C3(H3), C4(H4), C5(H5), C6(H6), C7(H7), C9(H9), C10(H10), C11(H11), C12(H12),
 C13(H13), C15(H15), C16(H16), C17(H17), C18(H18), C19(H19), C21(H21), C22(H22),
  C23(H23), C24(H24), C25(H25)
4.d Idealised Me refined as rotating group:
 C26(H26A,H26B,H26C), C27(H27A,H27B,H27C), C28(H28A,H28B,H28C)
;
_olex2_submission_special_instructions 'No special instructions were received'

loop_
_space_group_symop_operation_xyz
'x, y, z'
'-x, -y, -z'

loop_
_atom_site_label
_atom_site_type_symbol
_atom_site_fract_x
_atom_site_fract_y
_atom_site_fract_z
_atom_site_U_iso_or_equiv
_atom_site_adp_type
_atom_site_occupancy
_atom_site_site_symmetry_order
_atom_site_calc_flag
_atom_site_refinement_flags_posn
_atom_site_refinement_flags_occupancy
_atom_site_disorder_assembly
_atom_site_disorder_group
Sm Sm 0.89703(2) 0.61848(2) 0.70873(2) 0.03930(8) Uani 1 1 d . . . .
S S 0.81818(9) 0.62938(7) 0.51586(8) 0.0430(2) Uani 1 1 d . . . .
P1 P 0.74795(8) 0.77388(7) 0.75328(7) 0.0370(2) Uani 1 1 d . . . .
P2 P 0.83890(8) 0.77832(7) 0.58642(8) 0.0371(2) Uani 1 1 d . . . .
Si Si 0.62340(11) 0.57928(9) 0.75180(10) 0.0482(3) Uani 1 1 d . . . .
O1 O 1.0735(2) 0.6740(2) 0.6876(2) 0.0520(8) Uani 1 1 d . . . .
N N 0.7320(3) 0.6568(2) 0.7418(2) 0.0397(7) Uani 1 1 d . . . .
C1 C 0.8534(3) 0.8038(3) 0.7081(3) 0.0383(8) Uani 1 1 d . . . .
H1 H 0.9150 0.8635 0.7549 0.046 Uiso 1 1 calc R . . .
C2 C 0.7992(3) 0.8599(3) 0.8796(3) 0.0438(9) Uani 1 1 d . . . .
C3 C 0.8095(4) 0.8203(4) 0.9533(3) 0.0524(10) Uani 1 1 d . . . .
H3 H 0.7918 0.7488 0.9378 0.063 Uiso 1 1 calc R . . .
C4 C 0.8458(4) 0.8856(4) 1.0507(4) 0.0612(13) Uani 1 1 d . . . .
H4 H 0.8511 0.8586 1.1011 0.073 Uiso 1 1 calc R . . .
C5 C 0.8739(4) 0.9889(5) 1.0730(4) 0.0664(14) Uani 1 1 d . . . .
H5 H 0.8976 1.0332 1.1390 0.080 Uiso 1 1 calc R . . .
C6 C 0.8680(4) 1.0291(4) 1.0003(4) 0.0665(15) Uani 1 1 d . . . .
H6 H 0.8893 1.1005 1.0166 0.080 Uiso 1 1 calc R . . .
C7 C 0.8306(4) 0.9644(3) 0.9028(4) 0.0545(11) Uani 1 1 d . . . .
H7 H 0.8267 0.9916 0.8527 0.065 Uiso 1 1 calc R . . .
C8 C 0.6164(3) 0.8007(3) 0.6946(3) 0.0408(8) Uani 1 1 d . . . .
C9 C 0.5546(3) 0.7364(3) 0.5989(3) 0.0467(9) Uani 1 1 d . . . .
H9 H 0.5812 0.6804 0.5681 0.056 Uiso 1 1 calc R . . .
C10 C 0.4543(4) 0.7541(4) 0.5488(4) 0.0553(11) Uani 1 1 d . . . .
H10 H 0.4129 0.7104 0.4837 0.066 Uiso 1 1 calc R . . .
C11 C 0.4148(4) 0.8346(4) 0.5930(4) 0.0599(12) Uani 1 1 d . . . .
H11 H 0.3465 0.8467 0.5583 0.072 Uiso 1 1 calc R . . .
C12 C 0.4745(4) 0.8977(4) 0.6878(4) 0.0600(13) Uani 1 1 d . . . .
H12 H 0.4463 0.9527 0.7182 0.072 Uiso 1 1 calc R . . .
C13 C 0.5755(4) 0.8820(3) 0.7394(4) 0.0479(10) Uani 1 1 d . . . .
H13 H 0.6163 0.9261 0.8045 0.058 Uiso 1 1 calc R . . .
C14 C 0.9632(3) 0.8555(3) 0.5888(3) 0.0420(9) Uani 1 1 d . . . .
C15 C 1.0163(3) 0.8167(4) 0.5231(3) 0.0466(9) Uani 1 1 d . . . .
H15 H 0.9911 0.7478 0.4802 0.056 Uiso 1 1 calc R . . .
C16 C 1.1067(4) 0.8798(4) 0.5205(4) 0.0566(12) Uani 1 1 d . . . .
H16 H 1.1431 0.8535 0.4758 0.068 Uiso 1 1 calc R . . .
C17 C 1.1433(4) 0.9796(4) 0.5823(4) 0.0590(12) Uani 1 1 d . . . .
H17 H 1.2044 1.0218 0.5794 0.071 Uiso 1 1 calc R . . .
C18 C 1.0931(4) 1.0189(4) 0.6480(4) 0.0558(11) Uani 1 1 d . . . .
H18 H 1.1203 1.0875 0.6915 0.067 Uiso 1 1 calc R . . .
C19 C 1.0006(4) 0.9569(3) 0.6508(4) 0.0495(10) Uani 1 1 d . . . .
H19 H 0.9639 0.9842 0.6950 0.059 Uiso 1 1 calc R . . .
C20 C 0.7279(3) 0.8233(3) 0.5162(3) 0.0431(9) Uani 1 1 d . . . .
C21 C 0.6657(3) 0.7656(4) 0.4191(3) 0.0477(10) Uani 1 1 d . . . .
H21 H 0.6790 0.7011 0.3895 0.057 Uiso 1 1 calc R . . .
C22 C 0.5845(4) 0.8021(4) 0.3656(4) 0.0615(12) Uani 1 1 d . . . .
H22 H 0.5408 0.7621 0.2998 0.074 Uiso 1 1 calc R . . .
C23 C 0.5673(4) 0.8969(4) 0.4084(4) 0.0619(13) Uani 1 1 d . . . .
H23 H 0.5127 0.9226 0.3712 0.074 Uiso 1 1 calc R . . .
C24 C 0.6285(4) 0.9549(4) 0.5046(4) 0.0584(12) Uani 1 1 d . . . .
H24 H 0.6151 1.0196 0.5334 0.070 Uiso 1 1 calc R . . .
C25 C 0.7101(4) 0.9184(3) 0.5595(4) 0.0476(10) Uani 1 1 d . . . .
H25 H 0.7528 0.9582 0.6256 0.057 Uiso 1 1 calc R . . .
C26 C 0.5274(6) 0.4957(5) 0.6285(5) 0.090(2) Uani 1 1 d . . . .
H26A H 0.4821 0.5356 0.5977 0.135 Uiso 1 1 calc GR . . .
H26B H 0.4783 0.4409 0.6340 0.135 Uiso 1 1 calc GR . . .
H26C H 0.5709 0.4663 0.5887 0.135 Uiso 1 1 calc GR . . .
C27 C 0.5397(4) 0.6519(4) 0.8162(5) 0.0636(13) Uani 1 1 d . . . .
H27A H 0.5896 0.7014 0.8792 0.095 Uiso 1 1 calc GR . . .
H27B H 0.4863 0.6049 0.8266 0.095 Uiso 1 1 calc GR . . .
H27C H 0.4992 0.6876 0.7765 0.095 Uiso 1 1 calc GR . . .
C28 C 0.6837(6) 0.4998(5) 0.8210(6) 0.086(2) Uani 1 1 d . . . .
H28A H 0.7242 0.4575 0.7862 0.129 Uiso 1 1 calc GR . . .
H28B H 0.6235 0.4561 0.8275 0.129 Uiso 1 1 calc GR . . .
H28C H 0.7351 0.5439 0.8859 0.129 Uiso 1 1 calc GR . . .
C29 C 1.1648(4) 0.7599(4) 0.7549(4) 0.0680(15) Uani 1 1 d . . . .
H29C H 1.1644 0.7773 0.8224 0.082 Uiso 0.58(4) 1 calc R P A 2
H29D H 1.1602 0.8204 0.7357 0.082 Uiso 0.58(4) 1 calc R P A 2
H29A H 1.1395 0.8241 0.7613 0.082 Uiso 0.42(4) 1 calc R P A 1
H29B H 1.1898 0.7539 0.8201 0.082 Uiso 0.42(4) 1 calc R P A 1
C30A C 1.2672(9) 0.7226(14) 0.7465(12) 0.061(4) Uani 0.58(4) 1 d . P A 2
H30A H 1.3290 0.7800 0.7604 0.073 Uiso 0.58(4) 1 calc R P A 2
H30B H 1.2919 0.6869 0.7927 0.073 Uiso 0.58(4) 1 calc R P A 2
C30B C 1.2522(15) 0.7606(18) 0.7196(17) 0.063(6) Uani 0.42(4) 1 d . P A 1
H30C H 1.3243 0.7783 0.7736 0.076 Uiso 0.42(4) 1 calc R P A 1
H30D H 1.2529 0.8112 0.6870 0.076 Uiso 0.42(4) 1 calc R P A 1
C31 C 1.2341(4) 0.6531(5) 0.6462(4) 0.0668(14) Uani 1 1 d . . . .
H31C H 1.2747 0.5977 0.6424 0.080 Uiso 0.58(4) 1 calc R P A 2
H31D H 1.2500 0.6896 0.6041 0.080 Uiso 0.58(4) 1 calc R P A 2
H31A H 1.2557 0.6557 0.5900 0.080 Uiso 0.42(4) 1 calc R P A 1
H31B H 1.2775 0.6116 0.6775 0.080 Uiso 0.42(4) 1 calc R P A 1
C32 C 1.1117(4) 0.6114(4) 0.6153(4) 0.0561(12) Uani 1 1 d . . . .
H32A H 1.0726 0.6138 0.5503 0.067 Uiso 1 1 calc R . . .
H32B H 1.0970 0.5399 0.6118 0.067 Uiso 1 1 calc R . . .
B1 B 0.8494(5) 0.4219(4) 0.6286(4) 0.0536(12) Uani 1 1 d D . . .
B2 B 1.0206(6) 0.6617(6) 0.8873(5) 0.0692(17) Uani 1 1 d . . . .
H1A H 0.833(5) 0.336(4) 0.593(4) 0.070(16) Uiso 1 1 d . . . .
H1B H 0.857(7) 0.442(6) 0.703(2) 0.13(3) Uiso 1 1 d D . . .
H1C H 0.787(7) 0.451(6) 0.596(5) 0.11(2) Uiso 1 1 d . . . .
H1D H 0.927(6) 0.459(6) 0.625(5) 0.11(2) Uiso 1 1 d . . . .
H2A H 0.991(4) 0.739(4) 0.864(4) 0.063(15) Uiso 1 1 d . . . .
H2B H 0.926(4) 0.609(4) 0.861(4) 0.053(13) Uiso 1 1 d . . . .
H2C H 1.056(7) 0.605(7) 0.824(6) 0.13(3) Uiso 1 1 d . . . .
H2D H 1.063(6) 0.673(5) 0.950(5) 0.09(2) Uiso 1 1 d . . . .

loop_
_atom_site_aniso_label
_atom_site_aniso_U_11
_atom_site_aniso_U_22
_atom_site_aniso_U_33
_atom_site_aniso_U_23
_atom_site_aniso_U_13
_atom_site_aniso_U_12
Sm 0.04137(12) 0.03576(12) 0.04366(13) 0.01136(8) 0.01861(9) 0.01653(8)
S 0.0499(5) 0.0354(5) 0.0445(5) 0.0114(4) 0.0181(4) 0.0158(4)
P1 0.0370(5) 0.0322(5) 0.0426(5) 0.0088(4) 0.0180(4) 0.0117(4)
P2 0.0366(5) 0.0340(5) 0.0441(5) 0.0128(4) 0.0179(4) 0.0132(4)
Si 0.0520(6) 0.0388(6) 0.0607(7) 0.0171(5) 0.0296(6) 0.0106(5)
O1 0.0412(15) 0.0519(17) 0.0495(17) -0.0020(14) 0.0189(13) 0.0064(13)
N 0.0443(17) 0.0352(17) 0.0416(18) 0.0105(14) 0.0197(14) 0.0125(13)
C1 0.0367(18) 0.0328(18) 0.049(2) 0.0143(16) 0.0184(16) 0.0120(14)
C2 0.040(2) 0.039(2) 0.047(2) 0.0045(17) 0.0174(17) 0.0124(16)
C3 0.053(2) 0.053(3) 0.049(2) 0.011(2) 0.020(2) 0.017(2)
C4 0.062(3) 0.074(3) 0.041(2) 0.010(2) 0.017(2) 0.023(2)
C5 0.058(3) 0.075(4) 0.049(3) -0.004(3) 0.017(2) 0.021(3)
C6 0.052(3) 0.047(3) 0.077(4) -0.011(2) 0.022(2) 0.012(2)
C7 0.052(2) 0.043(2) 0.060(3) 0.001(2) 0.023(2) 0.0108(19)
C8 0.0379(19) 0.0354(19) 0.052(2) 0.0138(17) 0.0203(17) 0.0096(15)
C9 0.0353(19) 0.044(2) 0.059(3) 0.0169(19) 0.0155(18) 0.0086(16)
C10 0.040(2) 0.063(3) 0.062(3) 0.027(2) 0.013(2) 0.009(2)
C11 0.043(2) 0.062(3) 0.086(4) 0.040(3) 0.022(2) 0.019(2)
C12 0.051(3) 0.057(3) 0.093(4) 0.038(3) 0.036(3) 0.030(2)
C13 0.044(2) 0.040(2) 0.064(3) 0.018(2) 0.024(2) 0.0142(17)
C14 0.0394(19) 0.040(2) 0.053(2) 0.0187(18) 0.0198(18) 0.0164(16)
C15 0.042(2) 0.053(2) 0.056(2) 0.024(2) 0.0249(19) 0.0177(18)
C16 0.045(2) 0.077(3) 0.064(3) 0.033(3) 0.030(2) 0.022(2)
C17 0.042(2) 0.069(3) 0.078(3) 0.038(3) 0.026(2) 0.014(2)
C18 0.045(2) 0.049(2) 0.073(3) 0.023(2) 0.020(2) 0.0068(19)
C19 0.047(2) 0.044(2) 0.066(3) 0.021(2) 0.029(2) 0.0130(18)
C20 0.040(2) 0.045(2) 0.054(2) 0.0238(19) 0.0215(18) 0.0147(17)
C21 0.043(2) 0.050(2) 0.055(3) 0.025(2) 0.0170(19) 0.0132(18)
C22 0.049(2) 0.074(3) 0.062(3) 0.029(3) 0.012(2) 0.020(2)
C23 0.046(2) 0.083(4) 0.082(4) 0.054(3) 0.029(2) 0.028(2)
C24 0.054(3) 0.061(3) 0.089(4) 0.044(3) 0.041(3) 0.033(2)
C25 0.045(2) 0.049(2) 0.064(3) 0.026(2) 0.030(2) 0.0207(18)
C26 0.101(5) 0.063(4) 0.085(4) 0.009(3) 0.036(4) -0.025(3)
C27 0.057(3) 0.059(3) 0.090(4) 0.030(3) 0.040(3) 0.018(2)
C28 0.092(4) 0.080(4) 0.132(6) 0.071(4) 0.065(4) 0.037(3)
C29 0.048(3) 0.061(3) 0.071(3) -0.004(3) 0.018(2) 0.007(2)
C30A 0.046(5) 0.057(8) 0.076(8) 0.015(5) 0.021(5) 0.017(4)
C30B 0.046(7) 0.059(10) 0.080(11) 0.017(8) 0.024(7) 0.010(6)
C31 0.047(3) 0.072(3) 0.073(3) 0.007(3) 0.029(2) 0.010(2)
C32 0.045(2) 0.062(3) 0.059(3) 0.008(2) 0.026(2) 0.018(2)
B1 0.066(3) 0.043(3) 0.054(3) 0.015(2) 0.024(3) 0.022(2)
B2 0.067(4) 0.090(5) 0.046(3) 0.025(3) 0.009(3) 0.029(3)

loop_
_atom_type_symbol
_atom_type_description
_atom_type_scat_dispersion_real
_atom_type_scat_dispersion_imag
_atom_type_scat_source
C C 0.0033 0.0016 'International Tables Vol C Tables 4.2.6.8 and 6.1.1.4'
H H 0.0000 0.0000 'International Tables Vol C Tables 4.2.6.8 and 6.1.1.4'
B B 0.0013 0.0007 'International Tables Vol C Tables 4.2.6.8 and 6.1.1.4'
N N 0.0061 0.0033 'International Tables Vol C Tables 4.2.6.8 and 6.1.1.4'
O O 0.0106 0.0060 'International Tables Vol C Tables 4.2.6.8 and 6.1.1.4'
P P 0.1023 0.0942 'International Tables Vol C Tables 4.2.6.8 and 6.1.1.4'
S S 0.1246 0.1234 'International Tables Vol C Tables 4.2.6.8 and 6.1.1.4'
Si Si 0.0817 0.0704 'International Tables Vol C Tables 4.2.6.8 and 6.1.1.4'
Sm Sm -0.1638 3.4418 'International Tables Vol C Tables 4.2.6.8 and 6.1.1.4'

loop_
_citation_id
_citation_doi
_citation_year
1 10.1039/C4DT04034A 2015

loop_
_geom_angle_atom_site_label_1
_geom_angle_atom_site_label_2
_geom_angle_atom_site_label_3
_geom_angle
S Sm P1 83.39(3)
S Sm P2 36.32(3)
S Sm H1B 111.4(9)
S Sm H1C 72.1(18)
S Sm H1D 83.6(18)
S Sm H2A 133.7(14)
S Sm H2B 169.2(13)
S Sm H2C 142(2)
P1 Sm P2 57.20(3)
P1 Sm H1B 124.4(18)
P1 Sm H1C 113(2)
P1 Sm H1D 153.8(19)
P1 Sm H2A 71.5(14)
P1 Sm H2B 88.6(13)
P1 Sm H2C 125(2)
P2 Sm H1B 145.7(13)
P2 Sm H1C 105.6(19)
P2 Sm H1D 118.1(18)
P2 Sm H2A 98.4(14)
P2 Sm H2B 141.0(12)
P2 Sm H2C 136(2)
O1 Sm S 78.55(8)
O1 Sm P1 119.86(8)
O1 Sm P2 76.11(9)
O1 Sm C1 87.03(11)
O1 Sm B1 104.52(16)
O1 Sm B2 84.21(19)
O1 Sm H1B 115.6(19)
O1 Sm H1C 115.1(19)
O1 Sm H1D 79.5(19)
O1 Sm H2A 81.2(13)
O1 Sm H2B 111.8(13)
O1 Sm H2C 66(2)
N Sm S 93.14(8)
N Sm P1 29.91(8)
N Sm P2 80.11(8)
N Sm O1 149.76(11)
N Sm C1 63.20(11)
N Sm B1 104.28(16)
N Sm B2 96.33(18)
N Sm H1B 94.6(19)
N Sm H1C 89.1(19)
N Sm H1D 128.9(19)
N Sm H2A 84.1(13)
N Sm H2B 76.4(13)
N Sm H2C 124(2)
C1 Sm S 66.40(9)
C1 Sm P1 33.92(8)
C1 Sm P2 30.95(9)
C1 Sm H1B 157(2)
C1 Sm H1C 127.4(19)
C1 Sm H1D 149.1(19)
C1 Sm H2A 71.4(14)
C1 Sm H2B 110.0(13)
C1 Sm H2C 122(2)
B1 Sm S 88.62(14)
B1 Sm P1 131.97(14)
B1 Sm P2 124.62(14)
B1 Sm C1 150.11(16)
B1 Sm H1B 24.1(5)
B1 Sm H1C 23.0(19)
B1 Sm H1D 25.1(19)
B1 Sm H2A 136.9(14)
B1 Sm H2B 91.4(12)
B1 Sm H2C 88(2)
B2 Sm S 159.57(19)
B2 Sm P1 95.95(16)
B2 Sm P2 128.28(18)
B2 Sm C1 102.08(19)
B2 Sm B1 106.4(2)
B2 Sm H1B 85.9(11)
B2 Sm H1C 126.0(19)
B2 Sm H1D 104.1(18)
B2 Sm H2A 30.7(14)
B2 Sm H2B 28.7(12)
B2 Sm H2C 30(2)
H1B Sm H1C 40(2)
H1B Sm H1D 42(2)
H1B Sm H2A 114.9(16)
H1B Sm H2B 67.6(14)
H1B Sm H2C 75(3)
H1C Sm H1D 41(2)
H1C Sm H2A 154(2)
H1C Sm H2B 105(2)
H1C Sm H2C 111(3)
H1D Sm H2A 132(2)
H1D Sm H2B 101(2)
H1D Sm H2C 78(3)
H2A Sm H2B 48.9(18)
H2A Sm H2C 55(3)
H2B Sm H2C 49(3)
P2 S Sm 84.93(5)
N P1 Sm 48.76(12)
N P1 C1 108.24(18)
N P1 C2 113.4(2)
N P1 C8 110.66(18)
C1 P1 Sm 60.87(12)
C1 P1 C2 104.2(2)
C1 P1 C8 113.67(19)
C2 P1 Sm 113.33(14)
C8 P1 Sm 139.86(14)
C8 P1 C2 106.56(19)
S P2 Sm 58.75(4)
C1 P2 Sm 54.50(13)
C1 P2 S 111.26(14)
C1 P2 C14 105.17(19)
C1 P2 C20 116.21(19)
C14 P2 Sm 112.70(13)
C14 P2 S 113.53(14)
C14 P2 C20 102.15(19)
C20 P2 Sm 145.14(13)
C20 P2 S 108.31(15)
N Si C26 109.7(2)
N Si C27 113.4(2)
N Si C28 108.6(2)
C26 Si C27 107.8(3)
C26 Si C28 109.3(4)
C28 Si C27 108.0(3)
C29 O1 Sm 127.0(3)
C32 O1 Sm 122.9(3)
C32 O1 C29 108.8(3)
P1 N Sm 101.33(16)
P1 N Si 128.5(2)
Si N Sm 130.14(17)
Sm C1 H1 114.3
P1 C1 Sm 85.21(15)
P1 C1 H1 114.3
P2 C1 Sm 94.54(16)
P2 C1 P1 126.5(2)
P2 C1 H1 114.3
C3 C2 P1 119.4(3)
C3 C2 C7 119.9(4)
C7 C2 P1 120.7(4)
C2 C3 H3 119.9
C2 C3 C4 120.1(5)
C4 C3 H3 119.9
C3 C4 H4 120.2
C5 C4 C3 119.7(5)
C5 C4 H4 120.2
C4 C5 H5 119.6
C4 C5 C6 120.8(5)
C6 C5 H5 119.6
C5 C6 H6 120.1
C5 C6 C7 119.9(5)
C7 C6 H6 120.1
C2 C7 C6 119.7(5)
C2 C7 H7 120.2
C6 C7 H7 120.2
C9 C8 P1 117.2(3)
C13 C8 P1 123.6(3)
C13 C8 C9 119.2(4)
C8 C9 H9 119.9
C10 C9 C8 120.2(4)
C10 C9 H9 119.9
C9 C10 H10 119.8
C11 C10 C9 120.4(5)
C11 C10 H10 119.8
C10 C11 H11 120.0
C10 C11 C12 119.9(4)
C12 C11 H11 120.0
C11 C12 H12 119.6
C11 C12 C13 120.9(5)
C13 C12 H12 119.6
C8 C13 H13 120.3
C12 C13 C8 119.5(5)
C12 C13 H13 120.3
C15 C14 P2 120.3(3)
C19 C14 P2 119.9(3)
C19 C14 C15 119.5(4)
C14 C15 H15 120.2
C14 C15 C16 119.6(4)
C16 C15 H15 120.2
C15 C16 H16 119.8
C17 C16 C15 120.4(4)
C17 C16 H16 119.8
C16 C17 H17 119.5
C18 C17 C16 121.0(4)
C18 C17 H17 119.5
C17 C18 H18 120.2
C17 C18 C19 119.6(5)
C19 C18 H18 120.2
C14 C19 C18 119.9(4)
C14 C19 H19 120.0
C18 C19 H19 120.0
C21 C20 P2 120.6(3)
C25 C20 P2 119.0(3)
C25 C20 C21 120.3(4)
C20 C21 H21 120.0
C22 C21 C20 120.1(5)
C22 C21 H21 120.0
C21 C22 H22 120.2
C23 C22 C21 119.6(5)
C23 C22 H22 120.2
C22 C23 H23 119.6
C24 C23 C22 120.9(5)
C24 C23 H23 119.6
C23 C24 H24 120.0
C23 C24 C25 120.0(5)
C25 C24 H24 120.0
C20 C25 C24 119.1(5)
C20 C25 H25 120.4
C24 C25 H25 120.4
Si C26 H26A 109.5
Si C26 H26B 109.5
Si C26 H26C 109.5
H26A C26 H26B 109.5
H26A C26 H26C 109.5
H26B C26 H26C 109.5
Si C27 H27A 109.5
Si C27 H27B 109.5
Si C27 H27C 109.5
H27A C27 H27B 109.5
H27A C27 H27C 109.5
H27B C27 H27C 109.5
Si C28 H28A 109.5
Si C28 H28B 109.5
Si C28 H28C 109.5
H28A C28 H28B 109.5
H28A C28 H28C 109.5
H28B C28 H28C 109.5
O1 C29 H29C 111.0
O1 C29 H29D 111.0
O1 C29 H29A 109.9
O1 C29 H29B 109.9
O1 C29 C30A 103.6(6)
H29C C29 H29D 109.0
H29A C29 H29B 108.3
C30A C29 H29C 111.0
C30A C29 H29D 111.0
C30B C29 O1 108.9(8)
C30B C29 H29A 109.9
C30B C29 H29B 109.9
C29 C30A H30A 110.7
C29 C30A H30B 110.7
H30A C30A H30B 108.8
C31 C30A C29 105.3(9)
C31 C30A H30A 110.7
C31 C30A H30B 110.7
C29 C30B H30C 110.3
C29 C30B H30D 110.3
C29 C30B C31 107.0(12)
H30C C30B H30D 108.6
C31 C30B H30C 110.3
C31 C30B H30D 110.3
C30A C31 H31C 110.6
C30A C31 H31D 110.6
C30A C31 C32 105.7(6)
C30B C31 H31A 111.1
C30B C31 H31B 111.1
H31C C31 H31D 108.7
H31A C31 H31B 109.0
C32 C31 C30B 103.4(7)
C32 C31 H31C 110.6
C32 C31 H31D 110.6
C32 C31 H31A 111.1
C32 C31 H31B 111.1
O1 C32 C31 106.8(4)
O1 C32 H32A 110.4
O1 C32 H32B 110.4
C31 C32 H32A 110.4
C31 C32 H32B 110.4
H32A C32 H32B 108.6
Sm B1 H1A 177(3)
Sm B1 H1B 71(5)
Sm B1 H1C 70(4)
Sm B1 H1D 66(4)
H1A B1 H1B 111(5)
H1A B1 H1C 112(5)
H1A B1 H1D 111(5)
H1B B1 H1C 108(6)
H1B B1 H1D 108(6)
H1C B1 H1D 107(6)
Sm B2 H2A 64(2)
Sm B2 H2B 63(2)
Sm B2 H2C 65(4)
Sm B2 H2D 176(5)
H2A B2 H2B 97(3)
H2A B2 H2C 112(5)
H2A B2 H2D 119(5)
H2B B2 H2C 99(4)
H2B B2 H2D 114(5)
H2C B2 H2D 113(6)

loop_
_geom_bond_atom_site_label_1
_geom_bond_atom_site_label_2
_geom_bond_distance
Sm S 2.8911(11)
Sm P1 3.1386(10)
Sm P2 3.3687(11)
Sm O1 2.456(3)
Sm N 2.407(3)
Sm C1 2.751(4)
Sm B1 2.593(5)
Sm B2 2.572(6)
Sm H1B 2.46(9)
Sm H1C 2.43(7)
Sm H1D 2.37(8)
Sm H2A 2.33(5)
Sm H2B 2.30(5)
Sm H2C 2.35(9)
S P2 2.0033(14)
P1 N 1.596(3)
P1 C1 1.757(4)
P1 C2 1.819(4)
P1 C8 1.813(4)
P2 C1 1.738(4)
P2 C14 1.810(4)
P2 C20 1.827(4)
Si N 1.744(4)
Si C26 1.855(6)
Si C27 1.861(5)
Si C28 1.855(6)
O1 C29 1.456(6)
O1 C32 1.445(5)
C1 H1 1.0000
C2 C3 1.387(7)
C2 C7 1.392(6)
C3 H3 0.9500
C3 C4 1.399(7)
C4 H4 0.9500
C4 C5 1.375(8)
C5 H5 0.9500
C5 C6 1.384(9)
C6 H6 0.9500
C6 C7 1.397(7)
C7 H7 0.9500
C8 C9 1.398(6)
C8 C13 1.396(6)
C9 H9 0.9500
C9 C10 1.390(6)
C10 H10 0.9500
C10 C11 1.374(8)
C11 H11 0.9500
C11 C12 1.379(8)
C12 H12 0.9500
C12 C13 1.393(7)
C13 H13 0.9500
C14 C15 1.394(6)
C14 C19 1.394(6)
C15 H15 0.9500
C15 C16 1.398(6)
C16 H16 0.9500
C16 C17 1.375(8)
C17 H17 0.9500
C17 C18 1.367(8)
C18 H18 0.9500
C18 C19 1.412(6)
C19 H19 0.9500
C20 C21 1.393(6)
C20 C25 1.390(6)
C21 H21 0.9500
C21 C22 1.383(7)
C22 H22 0.9500
C22 C23 1.381(8)
C23 H23 0.9500
C23 C24 1.380(8)
C24 H24 0.9500
C24 C25 1.398(7)
C25 H25 0.9500
C26 H26A 0.9800
C26 H26B 0.9800
C26 H26C 0.9800
C27 H27A 0.9800
C27 H27B 0.9800
C27 H27C 0.9800
C28 H28A 0.9800
C28 H28B 0.9800
C28 H28C 0.9800
C29 H29C 0.9900
C29 H29D 0.9900
C29 H29A 0.9900
C29 H29B 0.9900
C29 C30A 1.501(13)
C29 C30B 1.383(16)
C30A H30A 0.9900
C30A H30B 0.9900
C30A C31 1.456(13)
C30B H30C 0.9900
C30B H30D 0.9900
C30B C31 1.538(19)
C31 H31C 0.9900
C31 H31D 0.9900
C31 H31A 0.9900
C31 H31B 0.9900
C31 C32 1.491(6)
C32 H32A 0.9900
C32 H32B 0.9900
B1 H1A 1.14(6)
B1 H1B 1.06(2)
B1 H1C 1.01(8)
B1 H1D 1.10(8)
B2 H2A 1.32(6)
B2 H2B 1.24(5)
B2 H2C 1.28(9)
B2 H2D 0.91(7)

loop_
_geom_torsion_atom_site_label_1
_geom_torsion_atom_site_label_2
_geom_torsion_atom_site_label_3
_geom_torsion_atom_site_label_4
_geom_torsion
Sm P1 N Si 179.6(3)
Sm P1 C1 P2 92.1(3)
Sm P1 C2 C3 -59.8(4)
Sm P1 C2 C7 118.6(3)
Sm P1 C8 C9 0.1(5)
Sm P1 C8 C13 -179.0(3)
Sm P2 C1 P1 -87.4(3)
Sm P2 C14 C15 82.7(4)
Sm P2 C14 C19 -102.9(4)
Sm P2 C20 C21 -77.9(4)
Sm P2 C20 C25 105.4(4)
Sm O1 C29 C30A 143.5(10)
Sm O1 C29 C30B 175.5(16)
Sm O1 C32 C31 -160.9(4)
S P2 C1 Sm 16.00(15)
S P2 C1 P1 -71.4(3)
S P2 C14 C15 18.2(4)
S P2 C14 C19 -167.3(3)
S P2 C20 C21 -16.6(4)
S P2 C20 C25 166.7(3)
P1 C2 C3 C4 -178.2(4)
P1 C2 C7 C6 178.9(3)
P1 C8 C9 C10 -178.4(3)
P1 C8 C13 C12 178.7(4)
P2 C14 C15 C16 174.9(3)
P2 C14 C19 C18 -175.8(4)
P2 C20 C21 C22 -177.7(4)
P2 C20 C25 C24 177.2(3)
O1 C29 C30A C31 31.7(15)
O1 C29 C30B C31 -20(2)
N P1 C1 Sm -11.97(18)
N P1 C1 P2 80.1(3)
N P1 C2 C3 -6.4(4)
N P1 C2 C7 172.1(3)
N P1 C8 C9 -49.7(4)
N P1 C8 C13 131.2(4)
C1 P1 N Sm 13.9(2)
C1 P1 N Si -166.4(3)
C1 P1 C2 C3 -123.9(3)
C1 P1 C2 C7 54.6(4)
C1 P1 C8 C9 72.4(4)
C1 P1 C8 C13 -106.7(4)
C1 P2 C14 C15 140.1(4)
C1 P2 C14 C19 -45.5(4)
C1 P2 C20 C21 -142.7(3)
C1 P2 C20 C25 40.6(4)
C2 P1 N Sm -101.21(18)
C2 P1 N Si 78.4(3)
C2 P1 C1 Sm 109.05(16)
C2 P1 C1 P2 -158.8(3)
C2 P1 C8 C9 -173.4(3)
C2 P1 C8 C13 7.5(4)
C2 C3 C4 C5 -1.6(7)
C3 C2 C7 C6 -2.7(7)
C3 C4 C5 C6 -0.8(8)
C4 C5 C6 C7 1.5(8)
C5 C6 C7 C2 0.3(7)
C7 C2 C3 C4 3.3(7)
C8 P1 N Sm 139.12(16)
C8 P1 N Si -41.3(3)
C8 P1 C1 Sm -135.34(15)
C8 P1 C1 P2 -43.2(3)
C8 P1 C2 C3 115.6(4)
C8 P1 C2 C7 -65.9(4)
C8 C9 C10 C11 -0.3(7)
C9 C8 C13 C12 -0.4(7)
C9 C10 C11 C12 -0.5(8)
C10 C11 C12 C13 0.8(8)
C11 C12 C13 C8 -0.4(7)
C13 C8 C9 C10 0.7(7)
C14 P2 C1 Sm -107.32(16)
C14 P2 C1 P1 165.3(2)
C14 P2 C20 C21 103.5(4)
C14 P2 C20 C25 -73.2(4)
C14 C15 C16 C17 -0.1(7)
C15 C14 C19 C18 -1.3(7)
C15 C16 C17 C18 0.6(8)
C16 C17 C18 C19 -1.5(8)
C17 C18 C19 C14 1.8(7)
C19 C14 C15 C16 0.4(7)
C20 P2 C1 Sm 140.56(16)
C20 P2 C1 P1 53.2(3)
C20 P2 C14 C15 -98.2(4)
C20 P2 C14 C19 76.3(4)
C20 C21 C22 C23 1.5(7)
C21 C20 C25 C24 0.5(6)
C21 C22 C23 C24 -1.4(8)
C22 C23 C24 C25 0.9(7)
C23 C24 C25 C20 -0.4(7)
C25 C20 C21 C22 -1.1(7)
C26 Si N Sm -78.0(4)
C26 Si N P1 102.5(4)
C27 Si N Sm 161.5(3)
C27 Si N P1 -18.1(4)
C28 Si N Sm 41.4(4)
C28 Si N P1 -138.1(3)
C29 O1 C32 C31 7.0(6)
C29 C30A C31 C32 -27.7(16)
C29 C30B C31 C32 23(2)
C30A C31 C32 O1 13.2(12)
C30B C31 C32 O1 -17.8(14)
C32 O1 C29 C30A -23.7(11)
C32 O1 C29 C30B 8.3(17)
